data_2009510
loop_
_publ_author_name
'Spek, Anthony L.'
'Gerli, Alessandra'
'Reedijk, Jan'

_publ_section_title
;(2,2'-Biquinoline-\k^2^<i>N</i>,<i>N</i>')chloro(2,2':6',2''-terpyridine-\k^3^<i>N</i>,<i>N</i>',<i>N</i>'')ruthenium(II)
 hexafluorophosphate, [RuCl(C~18~H~12~N~2~)(C~15~H~11~N~3~)][PF~6~]
;
_journal_issue 3
_journal_name_full 'Acta Crystallographica Section C'
_journal_page_first 394
_journal_page_last 397
_journal_paper_doi 10.1107/S0108270193010236
_journal_volume 50
_journal_year 1994
_chemical_formula_moiety '[RuCl(C18 H12 N2)(C15 H11 N3)] [P F6]'
_chemical_formula_sum 'C33 H23 Cl F6 N5 P Ru'
_chemical_formula_weight 771.06
_chemical_name_systematic
;
(2,2'-biquinoline)chloro(2,2':6',2"-terpyridine)ruthenium(II)
;
_space_group_IT_number 14
_symmetry_cell_setting monoclinic
_symmetry_space_group_name_Hall '-P 2ybc'
_symmetry_space_group_name_H-M 'P 1 21/c 1'
_cell_angle_alpha 90
_cell_angle_beta 113.660(10)
_cell_angle_gamma 90
_cell_formula_units_Z 4
_cell_length_a 11.6712(10)
_cell_length_b 18.4964(10)
_cell_length_c 15.4060(10)
_cell_measurement_reflns_used 25
_cell_measurement_temperature 150
_cell_measurement_theta_max 14
_cell_measurement_theta_min 11
_cell_volume 3046.2(4)
_computing_cell_refinement 'SET4 (de Boer & Duisenberg, 1984)'
_computing_data_collection 'Locally modified CAD-4 Software (Enraf-Nonius, 1989)'
_computing_data_reduction 'HELENA (Spek, 1993)'
_computing_molecular_graphics 'PLATON (Spek, 1990)'
_computing_publication_material PLATON
_computing_structure_refinement 'SHELX76 (Sheldrick, 1976)'
_computing_structure_solution 'SIR92 (Altomare, Cascarano, Giacovazzo & Guagliardi, 1993)'
_diffrn_ambient_temperature 150
_diffrn_measurement_device 'Enraf Nonius Turbo-CAD4'
_diffrn_measurement_method \w/2\q
_diffrn_radiation_monochromator graphite
_diffrn_radiation_source 'Rotating Anode (Enraf Nonius) 60kV/150mA'
_diffrn_radiation_type 'Mo K\a'
_diffrn_radiation_wavelength 0.71073
_diffrn_reflns_av_R_equivalents 0.049
_diffrn_reflns_av_sigmaI/netI 0.15
_diffrn_reflns_limit_h_max 15
_diffrn_reflns_limit_h_min -14
_diffrn_reflns_limit_k_max 0
_diffrn_reflns_limit_k_min -24
_diffrn_reflns_limit_l_max 19
_diffrn_reflns_limit_l_min -16
_diffrn_reflns_number 11416
_diffrn_reflns_reduction_process
;
 ?
;
_diffrn_reflns_theta_max 27.5
_diffrn_reflns_theta_min 1.10
_diffrn_standards_decay_% 0
_diffrn_standards_interval_time 60
_diffrn_standards_number 3
_exptl_absorpt_coefficient_mu 0.71
_exptl_absorpt_correction_T_max 1.08
_exptl_absorpt_correction_T_min 0.89
_exptl_absorpt_correction_type 'empirical (DIFABS; Walker & Stuart, 1983)'
_exptl_crystal_colour 'dark purple'
_exptl_crystal_density_diffrn 1.681
_exptl_crystal_description 'rod shaped'
_exptl_crystal_F_000 1544
_exptl_crystal_size_max 0.35
_exptl_crystal_size_mid 0.05
_exptl_crystal_size_min 0.05
_refine_diff_density_max 1.04
_refine_diff_density_min -1.23
_refine_ls_goodness_of_fit_obs 3.79
_refine_ls_hydrogen_treatment 'H atoms refined as riding on carrier atoms with one common U~iso~'
_refine_ls_matrix_type full
_refine_ls_number_parameters 425
_refine_ls_number_reflns 3728
_refine_ls_R_factor_obs 0.067
_refine_ls_shift/esd_max 0.3
_refine_ls_shift/esd_mean 0.049
_refine_ls_structure_factor_coef F
_refine_ls_weighting_details 'w = 1 /[\s^2^(F) + 0.000334F^2^]'
_refine_ls_weighting_scheme calc
_refine_ls_wR_factor_obs 0.066
_reflns_number_observed 3728
_reflns_number_total 6984
_reflns_observed_criterion >2.5\s(I)
_cod_data_source_file ab1107.cif
_cod_data_source_block S812B
_cod_depositor_comments
;
The following automatic conversions were performed:
'_symmetry_cell_setting' value 'Monoclinic' changed to 'monoclinic'
according to '/home/saulius/struct/CIF-dictionaries/cif_core.dic'
dictionary named 'cif_core.dic' version 2.4.1 from 2010-06-29.

Automatic conversion script
Id: cif_fix_enum 1527 2010-12-29 10:47:43Z saulius 

The following automatic conversions were performed:

'_symmetry_cell_setting' value 'Monoclinic' changed to 'monoclinic'
according to /home/saulius/struct/CIF-dictionaries/cif_core.dic
dictionary named 'cif_core.dic' version 2.4.1 from
2010-06-29.

'_refine_ls_matrix_type' value 'Full' changed to 'full'
according to /home/saulius/struct/CIF-dictionaries/cif_core.dic
dictionary named 'cif_core.dic' version 2.4.1 from 2010-06-29.

Automatic conversion script
Id: cif_fix_values 1715 2011-07-08 13:25:40Z adriana 

The following automatic conversions were performed:

'_refine_ls_weighting_scheme' value '1 /[\s^2^(F) + 0.000334F^2^]'
was changed to 'calc'. New tag '_refine_ls_weighting_details' was
created. The value of the new tag was set to 'w = 1 /[\s^2^(F) +
0.000334F^2^]'.

Automatic conversion script
Id: cif_fix_values 3143 2015-03-26 13:38:13Z robertas 
;
_cod_original_sg_symbol_H-M 'P 21/c'
_cod_database_code 2009510

loop_
_symmetry_equiv_pos_as_xyz
X,Y,Z
-X,1/2+Y,1/2-Z
-X,-Y,-Z
X,1/2-Y,1/2+Z

loop_
_atom_site_aniso_label
_atom_site_aniso_U_11
_atom_site_aniso_U_22
_atom_site_aniso_U_33
_atom_site_aniso_U_12
_atom_site_aniso_U_13
_atom_site_aniso_U_23
Ru1 0.0242(4) 0.0202(3) 0.0183(3) 0.0061(4) 0.0085(3) 0.0025(4)
Cl2 0.0333(14) 0.0300(12) 0.0267(12) 0.0108(11) 0.0077(10) 0.0038(10)
N11 0.021(4) 0.022(4) 0.018(3) 0.002(3) 0.011(3) -0.001(3)
N21 0.031(4) 0.023(4) 0.016(3) 0.001(3) 0.014(3) 0.010(3)
N31 0.030(5) 0.035(4) 0.028(4) 0.011(4) 0.020(4) 0.005(3)
N41 0.039(5) 0.030(4) 0.026(4) 0.011(4) 0.014(4) 0.003(3)
N51 0.025(4) 0.022(4) 0.030(4) 0.006(3) 0.005(3) 0.001(3)
C12 0.020(5) 0.019(4) 0.032(5) 0.002(3) 0.019(4) 0.008(3)
C13 0.020(5) 0.020(4) 0.020(4) -0.006(4) 0.001(4) 0.001(4)
C14 0.022(5) 0.032(5) 0.024(5) -0.007(4) 0.002(4) 0.002(4)
C15 0.039(6) 0.020(4) 0.037(5) -0.010(4) 0.026(5) -0.004(4)
C16 0.040(6) 0.038(6) 0.045(6) -0.001(5) 0.032(5) -0.002(5)
C17 0.030(6) 0.039(6) 0.048(6) -0.007(5) 0.017(5) -0.003(5)
C18 0.020(5) 0.024(4) 0.024(4) -0.003(4) 0.009(4) -0.003(4)
C19 0.027(5) 0.019(4) 0.026(5) -0.007(4) 0.013(4) 0.002(4)
C22 0.022(5) 0.016(4) 0.026(5) 0.001(4) 0.013(4) 0.006(4)
C23 0.028(5) 0.032(5) 0.034(5) 0.009(4) 0.013(4) 0.007(4)
C24 0.036(6) 0.040(6) 0.044(6) 0.003(5) 0.024(5) -0.001(5)
C25 0.044(7) 0.034(5) 0.055(7) 0.014(5) 0.026(6) 0.001(5)
C26 0.051(7) 0.026(5) 0.039(6) 0.012(5) 0.025(5) 0.000(4)
C27 0.035(6) 0.022(4) 0.027(5) 0.004(4) 0.017(4) 0.001(4)
C28 0.041(6) 0.026(5) 0.022(5) 0.002(4) 0.009(4) 0.004(4)
C29 0.028(5) 0.016(4) 0.030(5) 0.007(4) 0.019(4) 0.008(4)
C32 0.049(6) 0.030(5) 0.035(5) 0.019(5) 0.028(5) 0.019(4)
C33 0.079(9) 0.038(6) 0.062(7) 0.024(6) 0.060(7) 0.016(6)
C34 0.062(8) 0.037(6) 0.097(10) 0.026(6) 0.067(8) 0.040(6)
C35 0.050(7) 0.035(6) 0.078(8) 0.003(5) 0.046(7) 0.009(6)
C36 0.032(6) 0.029(5) 0.048(6) 0.009(5) 0.026(5) 0.013(5)
C42 0.044(6) 0.032(5) 0.036(5) 0.028(5) 0.021(5) 0.013(5)
C43 0.072(8) 0.052(7) 0.034(6) 0.040(6) 0.028(6) 0.014(5)
C44 0.085(10) 0.057(7) 0.023(6) 0.040(7) 0.001(6) -0.008(5)
C45 0.059(7) 0.045(6) 0.024(5) 0.021(6) 0.002(5) -0.007(5)
C46 0.044(6) 0.027(6) 0.034(5) 0.017(5) -0.002(5) -0.004(4)
C52 0.036(6) 0.024(5) 0.025(5) 0.011(4) -0.005(4) -0.008(4)
C53 0.031(6) 0.037(6) 0.039(6) 0.009(5) -0.015(5) -0.019(5)
C54 0.019(6) 0.031(6) 0.078(8) -0.001(5) 0.012(6) -0.015(6)
C55 0.025(6) 0.040(6) 0.051(7) -0.004(5) 0.006(5) 0.001(5)
C56 0.026(5) 0.033(4) 0.035(5) 0.009(5) 0.008(4) 0.011(5)
C110 0.029(5) 0.020(4) 0.028(5) -0.008(4) 0.016(4) 0.000(4)
C210 0.044(6) 0.027(5) 0.034(6) 0.010(5) 0.026(5) 0.006(4)
P3 0.0209(14) 0.0384(15) 0.073(2) 0.0007(12) 0.0211(14) -0.0053(14)
F4 0.047(5) 0.214(10) 0.111(7) 0.069(6) 0.016(5) 0.041(7)
F5 0.039(4) 0.068(4) 0.054(4) 0.004(3) 0.019(3) -0.004(3)
F6 0.054(5) 0.154(7) 0.062(5) 0.045(5) 0.008(4) -0.025(5)
F7 0.067(5) 0.100(5) 0.119(6) 0.002(4) 0.074(5) -0.015(5)
F8 0.145(8) 0.055(4) 0.196(9) -0.038(5) 0.142(7) -0.037(5)
F9 0.131(7) 0.056(4) 0.128(7) -0.020(5) 0.067(6) 0.004(5)

loop_
_atom_site_label
_atom_site_fract_x
_atom_site_fract_y
_atom_site_fract_z
_atom_site_U_iso_or_equiv
_atom_site_thermal_displace_type
_atom_site_occupancy
Ru1 0.84180(7) 0.04348(4) 0.21949(5) 0.0209(2) Uani 1
Cl2 0.6962(2) 0.13696(11) 0.14339(15) 0.0314(7) Uani 1
N11 0.8961(6) 0.0801(3) 0.3596(4) 0.019(2) Uani 1
N21 0.9947(6) -0.0213(3) 0.2938(4) 0.022(2) Uani 1
N31 0.9678(7) 0.1042(4) 0.1870(5) 0.028(3) Uani 1
N41 0.7979(7) 0.0114(4) 0.0881(5) 0.031(3) Uani 1
N51 0.6977(6) -0.0271(3) 0.2023(5) 0.028(2) Uani 1
C12 1.0163(7) 0.0640(4) 0.4146(6) 0.021(3) Uani 1
C13 1.0801(8) 0.0939(4) 0.5045(5) 0.022(3) Uani 1
C14 1.0230(8) 0.1423(5) 0.5395(6) 0.028(3) Uani 1
C15 0.8296(9) 0.2061(4) 0.5228(6) 0.029(3) Uani 1
C16 0.7043(9) 0.2162(5) 0.4748(7) 0.036(3) Uani 1
C17 0.6406(9) 0.1794(5) 0.3872(7) 0.039(3) Uani 1
C18 0.7011(7) 0.1342(4) 0.3502(6) 0.023(3) Uani 1
C19 0.8319(8) 0.1237(4) 0.3998(6) 0.023(3) Uani 1
C22 1.0746(7) 0.0107(4) 0.3744(6) 0.020(3) Uani 1
C23 1.2025(8) -0.0064(5) 0.4180(6) 0.031(3) Uani 1
C24 1.2494(9) -0.0587(5) 0.3803(7) 0.037(3) Uani 1
C25 1.2108(10) -0.1611(5) 0.2708(7) 0.042(4) Uani 1
C26 1.1273(9) -0.2025(5) 0.2010(7) 0.036(3) Uani 1
C27 0.9991(8) -0.1865(4) 0.1615(6) 0.027(3) Uani 1
C28 0.9542(9) -0.1258(4) 0.1907(6) 0.031(3) Uani 1
C29 1.0381(8) -0.0808(4) 0.2618(6) 0.022(3) Uani 1
C32 0.9575(9) 0.0931(5) 0.0958(6) 0.034(3) Uani 1
C33 1.0356(11) 0.1283(5) 0.0628(8) 0.050(4) Uani 1
C34 1.1268(11) 0.1739(6) 0.1208(9) 0.054(5) Uani 1
C35 1.1381(10) 0.1854(5) 0.2115(8) 0.048(4) Uani 1
C36 1.0560(9) 0.1493(5) 0.2414(7) 0.033(3) Uani 1
C42 0.8546(8) 0.0433(5) 0.0371(6) 0.036(3) Uani 1
C43 0.8163(11) 0.0294(6) -0.0572(7) 0.051(4) Uani 1
C44 0.7164(12) -0.0169(6) -0.0996(7) 0.062(5) Uani 1
C45 0.6549(10) -0.0475(6) -0.0494(6) 0.047(3) Uani 1
C46 0.6971(9) -0.0308(5) 0.0472(6) 0.041(3) Uani 1
C52 0.6429(9) -0.0546(5) 0.1113(6) 0.034(3) Uani 1
C53 0.5412(9) -0.1033(5) 0.0869(7) 0.045(3) Uani 1
C54 0.4960(9) -0.1213(5) 0.1536(8) 0.045(4) Uani 1
C55 0.5503(9) -0.0919(5) 0.2423(7) 0.042(4) Uani 1
C56 0.6484(8) -0.0459(5) 0.2640(6) 0.033(3) Uani 1
C110 0.8949(8) 0.1579(4) 0.4883(6) 0.024(3) Uani 1
C210 1.1666(9) -0.1005(5) 0.3025(6) 0.032(3) Uani 1
P3 0.3661(2) 0.28963(14) 0.0172(2) 0.0434(10) Uani 1
F4 0.4919(7) 0.2673(6) 0.0945(6) 0.129(4) Uani 1
F5 0.3118(5) 0.3031(3) 0.0955(4) 0.054(2) Uani 1
F6 0.2370(6) 0.3164(5) -0.0627(5) 0.095(3) Uani 1
F7 0.4169(6) 0.2737(4) -0.0620(5) 0.084(3) Uani 1
F8 0.3123(8) 0.2111(3) 0.0016(7) 0.109(4) Uani 1
F9 0.4100(8) 0.3700(4) 0.0278(6) 0.100(4) Uani 1
H13 1.1756(8) 0.0781(4) 0.5463(5) 0.043(5) Uiso 1
H14 1.0754(8) 0.1689(5) 0.6062(6) 0.043(5) Uiso 1
H15 0.8791(9) 0.2351(4) 0.5881(6) 0.043(5) Uiso 1
H16 0.6542(9) 0.2519(5) 0.5026(7) 0.043(5) Uiso 1
H17 0.5413(9) 0.1879(5) 0.3491(7) 0.043(5) Uiso 1
H18 0.6500(7) 0.1065(4) 0.2841(6) 0.043(5) Uiso 1
H23 1.2629(8) 0.0216(5) 0.4814(6) 0.043(5) Uiso 1
H24 1.3489(9) -0.0686(5) 0.4088(7) 0.043(5) Uiso 1
H25 1.3092(10) -0.1743(5) 0.3009(7) 0.043(5) Uiso 1
H26 1.1605(9) -0.2490(5) 0.1755(7) 0.043(5) Uiso 1
H27 0.9346(8) -0.2216(4) 0.1081(6) 0.043(5) Uiso 1
H28 0.8556(9) -0.1130(4) 0.1591(6) 0.043(5) Uiso 1
H33 1.0256(11) 0.1198(5) -0.0092(8) 0.043(5) Uiso 1
H34 1.1887(11) 0.2009(6) 0.0946(9) 0.043(5) Uiso 1
H35 1.2091(10) 0.2211(5) 0.2585(8) 0.043(5) Uiso 1
H36 1.0637(9) 0.1587(5) 0.3127(7) 0.043(5) Uiso 1
H43 0.8627(11) 0.0543(6) -0.0978(7) 0.043(5) Uiso 1
H44 0.6865(12) -0.0293(6) -0.1740(7) 0.043(5) Uiso 1
H45 0.5767(10) -0.0836(6) -0.0832(6) 0.043(5) Uiso 1
H53 0.5003(9) -0.1266(5) 0.0167(7) 0.043(5) Uiso 1
H54 0.4183(9) -0.1583(5) 0.1359(8) 0.043(5) Uiso 1
H55 0.5145(9) -0.1056(5) 0.2949(7) 0.043(5) Uiso 1
H56 0.6880(8) -0.0230(5) 0.3343(6) 0.043(5) Uiso 1

loop_
_atom_type_symbol
_atom_type_scat_dispersion_real
_atom_type_scat_dispersion_imag
_atom_type_scat_source
Ru -1.42 .836 '(Cromer \& Mann, 1968)'
P 0.09 .095 '(Cromer \& Mann, 1968)'
N .004 .003 '(Cromer \& Mann, 1968)'
F .014 .010 '(Cromer \& Mann, 1968)'
Cl .132 .159 '(Cromer \& Mann, 1968)'
H .0 .0 '(Cromer \& Mann, 1968)'
C .002 .002 '(Cromer \& Mann, 1968)'

loop_
_geom_angle_atom_site_label_1
_geom_angle_atom_site_label_2
_geom_angle_atom_site_label_3
_geom_angle
_geom_angle_publ_flag
Cl2 Ru1 N11 97.66(18) yes
Cl2 Ru1 N21 168.49(18) yes
Cl2 Ru1 N31 85.6(2) yes
Cl2 Ru1 N41 82.7(2) yes
Cl2 Ru1 N51 90.71(19) yes
N11 Ru1 N21 77.4(2) yes
N11 Ru1 N31 97.1(3) yes
N11 Ru1 N41 177.3(3) yes
N11 Ru1 N51 103.3(3) yes
N21 Ru1 N31 84.8(3) yes
N21 Ru1 N41 101.8(3) yes
N21 Ru1 N51 100.5(3) yes
N31 Ru1 N41 80.3(3) yes
N31 Ru1 N51 159.6(3) yes
N41 Ru1 N51 79.3(3) yes
Ru1 N11 C12 112.5(5) no
Ru1 N11 C19 130.1(5) no
C12 N11 C19 117.0(6) no
Ru1 N21 C22 112.2(5) no
Ru1 N21 C29 128.4(5) no
C22 N21 C29 117.3(7) no
Ru1 N31 C32 112.8(6) no
Ru1 N31 C36 129.4(7) no
C32 N31 C36 117.8(9) no
Ru1 N41 C42 118.7(6) no
Ru1 N41 C46 118.4(6) no
C42 N41 C46 121.6(8) no
Ru1 N51 C52 112.6(6) no
Ru1 N51 C56 129.4(6) no
C52 N51 C56 117.9(8) no
N11 C12 C13 122.8(8) no
N11 C12 C22 115.1(7) no
C13 C12 C22 122.1(8) no
C12 C13 C14 120.4(8) no
C13 C14 C110 119.6(8) no
C16 C15 C110 120.5(8) no
C15 C16 C17 119.2(9) no
C16 C17 C18 122.0(10) no
C17 C18 C19 119.1(8) no
N11 C19 C18 119.4(7) no
N11 C19 C110 121.3(8) no
C18 C19 C110 119.3(8) no
N21 C22 C12 114.5(8) no
N21 C22 C23 123.3(8) no
C12 C22 C23 122.2(8) no
C22 C23 C24 119.4(8) no
C23 C24 C210 119.6(10) no
C26 C25 C210 118.6(10) no
C25 C26 C27 121.7(9) no
C26 C27 C28 120.4(8) no
C27 C28 C29 119.6(9) no
N21 C29 C28 120.5(9) no
N21 C29 C210 121.3(8) no
C28 C29 C210 118.2(8) no
N31 C32 C33 120.5(9) no
N31 C32 C42 115.4(9) no
C33 C32 C42 124.0(8) no
C32 C33 C34 120.5(11) no
C33 C34 C35 119.6(12) no
C34 C35 C36 117.9(10) no
N31 C36 C35 123.7(9) no
N41 C42 C32 112.3(7) no
N41 C42 C43 120.7(9) no
C32 C42 C43 127.0(9) no
C42 C43 C44 118.3(11) no
C43 C44 C45 121.5(9) no
C44 C45 C46 117.9(10) no
N41 C46 C45 119.7(9) no
N41 C46 C52 113.6(8) no
C45 C46 C52 126.7(10) no
N51 C52 C46 115.5(8) no
N51 C52 C53 120.0(9) no
C46 C52 C53 124.4(8) no
C52 C53 C54 119.3(9) no
C53 C54 C55 119.3(10) no
C54 C55 C56 120.2(10) no
N51 C56 C55 123.3(8) no
C14 C110 C15 122.0(8) no
C14 C110 C19 118.2(8) no
C15 C110 C19 119.8(9) no
C24 C210 C25 120.4(10) no
C24 C210 C29 118.1(9) no
C25 C210 C29 121.5(9) no
C12 C13 H13 119.7(9) no
C14 C13 H13 119.9(8) no
C13 C14 H14 120.0(10) no
C110 C14 H14 120.4(10) no
C16 C15 H15 119.6(11) no
C110 C15 H15 119.8(11) no
C15 C16 H16 120.3(10) no
C17 C16 H16 120.6(11) no
C16 C17 H17 118.9(11) no
C18 C17 H17 119.1(10) no
C17 C18 H18 120.3(10) no
C19 C18 H18 120.7(9) no
C22 C23 H23 120.5(10) no
C24 C23 H23 120.1(11) no
C23 C24 H24 120.1(10) no
C210 C24 H24 120.3(10) no
C26 C25 H25 120.9(11) no
C210 C25 H25 120.5(10) no
C25 C26 H26 119.2(12) no
C27 C26 H26 119.1(10) no
C26 C27 H27 120.0(9) no
C28 C27 H27 119.6(10) no
C27 C28 H28 120.2(9) no
C29 C28 H28 120.2(9) no
C32 C33 H33 119.8(12) no
C34 C33 H33 119.7(13) no
C33 C34 H34 120.1(13) no
C35 C34 H34 120.3(13) no
C34 C35 H35 120.9(13) no
C36 C35 H35 121.2(12) no
N31 C36 H36 118.0(11) no
C35 C36 H36 118.2(11) no
C42 C43 H43 120.7(12) no
C44 C43 H43 121.0(11) no
C43 C44 H44 119.0(14) no
C45 C44 H44 119.4(13) no
C44 C45 H45 121.0(10) no
C46 C45 H45 121.1(11) no
C52 C53 H53 120.4(11) no
C54 C53 H53 120.3(11) no
C53 C54 H54 120.1(12) no
C55 C54 H54 120.6(12) no
C54 C55 H55 119.5(11) no
C56 C55 H55 120.3(10) no
N51 C56 H56 118.5(10) no
C55 C56 H56 118.2(10) no
F4 P3 F5 90.1(4) no
F4 P3 F6 177.6(6) no
F4 P3 F7 90.6(4) no
F4 P3 F8 94.0(6) no
F4 P3 F9 90.2(5) no
F5 P3 F6 89.8(4) no
F5 P3 F7 177.9(4) no
F5 P3 F8 90.3(4) no
F5 P3 F9 89.2(4) no
F6 P3 F7 89.6(4) no
F6 P3 F8 88.5(5) no
F6 P3 F9 87.4(5) no
F7 P3 F8 87.7(5) no
F7 P3 F9 92.8(5) no
F8 P3 F9 175.8(5) no

loop_
_geom_bond_atom_site_label_1
_geom_bond_atom_site_label_2
_geom_bond_site_symmetry_1
_geom_bond_site_symmetry_2
_geom_bond_distance
_geom_bond_publ_flag
Ru1 Cl2 . . 2.378(2) yes
Ru1 N11 . . 2.103(6) yes
Ru1 N21 . . 2.071(6) yes
Ru1 N31 . . 2.065(8) yes
Ru1 N41 . . 1.970(7) yes
Ru1 N51 . . 2.060(7) yes
N11 C12 . . 1.349(11) yes
N11 C19 . . 1.403(11) yes
N21 C22 . . 1.354(10) yes
N21 C29 . . 1.382(10) yes
N31 C32 . . 1.377(11) yes
N31 C36 . . 1.329(13) yes
N41 C42 . . 1.349(12) yes
N41 C46 . . 1.340(13) yes
N51 C52 . . 1.383(11) yes
N51 C56 . . 1.340(12) yes
C12 C13 . . 1.397(11) yes
C12 C22 . . 1.469(12) yes
C13 C14 . . 1.351(13) yes
C14 C110 . . 1.412(14) yes
C15 C16 . . 1.361(15) yes
C15 C110 . . 1.408(13) yes
C16 C17 . . 1.426(14) yes
C17 C18 . . 1.358(13) yes
C18 C19 . . 1.420(13) yes
C19 C110 . . 1.412(12) yes
C22 C23 . . 1.405(13) yes
C23 C24 . . 1.352(14) yes
C24 C210 . . 1.428(13) yes
C25 C26 . . 1.361(14) yes
C25 C210 . . 1.401(14) yes
C26 C27 . . 1.402(15) yes
C27 C28 . . 1.388(12) yes
C28 C29 . . 1.411(12) yes
C29 C210 . . 1.421(14) yes
C32 C33 . . 1.373(16) yes
C32 C42 . . 1.496(13) yes
C33 C34 . . 1.371(17) yes
C34 C35 . . 1.366(17) yes
C35 C36 . . 1.389(16) yes
C42 C43 . . 1.362(13) yes
C43 C44 . . 1.381(17) yes
C44 C45 . . 1.371(17) yes
C45 C46 . . 1.402(12) yes
C46 C52 . . 1.439(14) yes
C52 C53 . . 1.415(15) yes
C53 C54 . . 1.371(16) yes
C54 C55 . . 1.367(15) yes
C55 C56 . . 1.356(14) yes
C13 H13 . . 1.080(13) no
C14 H14 . . 1.081(12) no
C15 H15 . . 1.080(12) no
C16 H16 . . 1.078(15) no
C17 H17 . . 1.080(16) no
C18 H18 . . 1.081(12) no
C23 H23 . . 1.080(12) no
C24 H24 . . 1.080(16) no
C25 H25 . . 1.080(17) no
C26 H26 . . 1.080(14) no
C27 H27 . . 1.081(12) no
C28 H28 . . 1.081(15) no
C33 H33 . . 1.079(16) no
C34 H34 . . 1.081(19) no
C35 H35 . . 1.080(15) no
C36 H36 . . 1.080(14) no
C43 H43 . . 1.081(17) no
C44 H44 . . 1.080(14) no
C45 H45 . . 1.081(16) no
C53 H53 . . 1.081(14) no
C54 H54 . . 1.080(15) no
C55 H55 . . 1.080(15) no
C56 H56 . . 1.079(12) no
P3 F4 . . 1.530(9) no
P3 F5 . . 1.591(7) no
P3 F6 . . 1.594(8) no
P3 F7 . . 1.584(8) no
P3 F8 . . 1.562(7) no
P3 F9 . . 1.559(8) no

loop_
_geom_torsion_atom_site_label_1
_geom_torsion_atom_site_label_2
_geom_torsion_atom_site_label_3
_geom_torsion_atom_site_label_4
_geom_torsion
_geom_torsion_publ_flag
Cl2 Ru1 N11 C12 -148.0(5) no
Cl2 Ru1 N11 C19 24.7(7) no
N21 Ru1 N11 C12 21.5(5) no
N21 Ru1 N11 C19 -165.9(7) no
N31 Ru1 N11 C12 -61.5(5) no
N31 Ru1 N11 C19 111.1(7) no
N51 Ru1 N11 C12 119.5(5) no
N51 Ru1 N11 C19 -67.9(7) no
N11 Ru1 N21 C22 -25.9(6) no
N11 Ru1 N21 C29 171.2(7) no
N31 Ru1 N21 C22 72.5(6) no
N31 Ru1 N21 C29 -90.3(7) no
N41 Ru1 N21 C22 151.5(6) no
N41 Ru1 N21 C29 -11.4(8) no
N51 Ru1 N21 C22 -127.4(6) no
N51 Ru1 N21 C29 69.8(7) no
Cl2 Ru1 N31 C32 -82.7(6) no
Cl2 Ru1 N31 C36 99.2(8) no
N11 Ru1 N31 C32 -179.9(10) no
N11 Ru1 N31 C36 2.0(9) no
N21 Ru1 N31 C32 103.6(7) no
N21 Ru1 N31 C36 -74.5(8) no
N41 Ru1 N31 C32 0.6(7) no
N41 Ru1 N31 C36 -177.5(9) no
N51 Ru1 N31 C32 -2.6(12) no
N51 Ru1 N31 C36 179.2(7) no
Cl2 Ru1 N41 C42 81.8(7) no
Cl2 Ru1 N41 C46 -85.6(7) no
N21 Ru1 N41 C42 -87.4(7) no
N21 Ru1 N41 C46 105.1(7) no
N31 Ru1 N41 C42 -4.9(7) no
N31 Ru1 N41 C46 -172.3(7) no
N51 Ru1 N41 C42 174.0(7) no
N51 Ru1 N41 C46 6.5(7) no
Cl2 Ru1 N51 C52 78.4(6) no
Cl2 Ru1 N51 C56 -97.8(7) no
N11 Ru1 N51 C52 176.5(6) no
N11 Ru1 N51 C56 0.2(8) no
N21 Ru1 N51 C52 -104.2(6) no
N21 Ru1 N51 C56 79.6(8) no
N31 Ru1 N51 C52 -0.7(11) no
N31 Ru1 N51 C56 -176.9(8) no
N41 Ru1 N51 C52 -4.0(6) no
N41 Ru1 N51 C56 179.8(7) no
Ru1 N11 C12 C13 167.9(6) no
Ru1 N11 C12 C22 -14.0(8) no
C19 N11 C12 C13 -5.8(11) no
C19 N11 C12 C22 172.3(7) no
Ru1 N11 C19 C18 16.2(11) no
Ru1 N11 C19 C110 -163.3(6) no
C12 N11 C19 C18 -171.4(7) no
C12 N11 C19 C110 9.1(11) no
Ru1 N21 C22 C12 26.5(8) no
Ru1 N21 C22 C23 -155.0(7) no
C29 N21 C22 C12 -168.6(7) no
C29 N21 C22 C23 10.0(12) no
Ru1 N21 C29 C28 -31.1(11) no
Ru1 N21 C29 C210 152.1(7) no
C22 N21 C29 C28 166.7(8) no
C22 N21 C29 C210 -10.0(12) no
Ru1 N31 C32 C33 -178.9(8) no
Ru1 N31 C32 C42 3.1(10) no
C36 N31 C32 C33 -0.6(14) no
C36 N31 C32 C42 -178.5(8) no
Ru1 N31 C36 C35 177.8(8) no
C32 N31 C36 C35 -0.2(15) no
Ru1 N41 C42 C32 7.7(11) no
Ru1 N41 C42 C43 -171.8(8) no
C46 N41 C42 C32 174.7(9) no
C46 N41 C42 C43 -4.7(15) no
Ru1 N41 C46 C45 172.5(8) no
Ru1 N41 C46 C52 -7.5(11) no
C42 N41 C46 C45 5.4(14) no
C42 N41 C46 C52 -174.6(9) no
Ru1 N51 C52 C46 1.4(10) no
Ru1 N51 C52 C53 -179.2(7) no
C56 N51 C52 C46 178.1(8) no
C56 N51 C52 C53 -2.5(13) no
Ru1 N51 C56 C55 178.0(7) no
C52 N51 C56 C55 1.9(13) no
N11 C12 C13 C14 -1.4(13) no
C22 C12 C13 C14 -179.4(8) no
N11 C12 C22 N21 -8.1(10) no
N11 C12 C22 C23 173.3(8) no
C13 C12 C22 N21 170.0(7) no
C13 C12 C22 C23 -8.6(13) no
C12 C13 C14 C110 5.5(13) no
C13 C14 C110 C15 177.9(8) no
C13 C14 C110 C19 -2.2(13) no
C110 C15 C16 C17 -2.3(14) no
C16 C15 C110 C14 -175.5(9) no
C16 C15 C110 C19 4.6(13) no
C15 C16 C17 C18 0.3(16) no
C16 C17 C18 C19 -0.5(14) no
C17 C18 C19 N11 -176.7(8) no
C17 C18 C19 C110 2.8(12) no
N11 C19 C110 C14 -5.2(12) no
N11 C19 C110 C15 174.7(7) no
C18 C19 C110 C14 175.3(8) no
C18 C19 C110 C15 -4.8(12) no
N21 C22 C23 C24 -2.0(13) no
C12 C22 C23 C24 176.5(8) no
C22 C23 C24 C210 -6.1(14) no
C23 C24 C210 C25 -171.3(9) no
C23 C24 C210 C29 5.7(14) no
C210 C25 C26 C27 -0.9(15) no
C26 C25 C210 C24 175.3(9) no
C26 C25 C210 C29 -1.6(15) no
C25 C26 C27 C28 2.3(14) no
C26 C27 C28 C29 -1.2(13) no
C27 C28 C29 N21 -178.1(8) no
C27 C28 C29 C210 -1.2(13) no
N21 C29 C210 C24 2.5(13) no
N21 C29 C210 C25 179.5(8) no
C28 C29 C210 C24 -174.4(8) no
C28 C29 C210 C25 2.6(14) no
N31 C32 C33 C34 1.4(16) no
C42 C32 C33 C34 179.1(10) no
N31 C32 C42 N41 -6.9(12) no
N31 C32 C42 C43 172.5(10) no
C33 C32 C42 N41 175.2(10) no
C33 C32 C42 C43 -5.3(17) no
C32 C33 C34 C35 -1.3(18) no
C33 C34 C35 C36 0.5(17) no
C34 C35 C36 N31 0.3(17) no
N41 C42 C43 C44 1.4(16) no
C32 C42 C43 C44 -178.0(10) no
C42 C43 C44 C45 1.2(18) no
C43 C44 C45 C46 -0.5(18) no
C44 C45 C46 N41 -2.8(16) no
C44 C45 C46 C52 177.3(10) no
N41 C46 C52 N51 3.7(12) no
N41 C46 C52 C53 -175.7(9) no
C45 C46 C52 N51 -176.3(10) no
C45 C46 C52 C53 4.3(17) no
N51 C52 C53 C54 1.6(15) no
C46 C52 C53 C54 -179.0(10) no
C52 C53 C54 C55 -0.1(18) no
C53 C54 C55 C56 -0.5(15) no
C54 C55 C56 N51 -0.4(15) no
